data_4118510
loop_
_publ_author_name
'Anike N\"order'
'Sarah A. Warren'
'Eberhardt Herdtweck'
'Stefan M. Huber'
'Thorsten Bach'

_publ_contact_author_address
;
       Department Chemie,
       Lehrstuhl f\"ur Anorganische Chemie,
       Technische Universit\"at M\"unchen,
       Lichtenbergstrasse 4,
       D-85747 Garching bei M\"unchen,
       Germany.
;
_publ_contact_author_email eberhardt.herdtweck@ch.tum.de
_publ_contact_author_fax '+49(0)89 289 13473'
_publ_contact_author_name
;
       Dr. Eberhardt Herdtweck
;
_publ_contact_author_phone '+49(0)89 289 13143'
_publ_section_title
;
 Diastereotopos-Differentiation in the Rh-Catalyzed Amination of Benzylic
 Methylene Groups in the \a-Position to a Stereogenic Center
;
_journal_name_full 'Journal of the American Chemical Society'
_journal_page_first 13524
_journal_page_last 13531
_journal_paper_doi 10.1021/ja3066682
_journal_volume 134
_journal_year 2012
_chemical_formula_moiety 'C12 H15 Br Cl3 N O4 S'
_chemical_formula_sum 'C12 H15 Br Cl3 N O4 S'
_chemical_formula_weight 455.57
_chemical_name_systematic ?
_space_group_IT_number 14
_symmetry_cell_setting monoclinic
_symmetry_Int_Tables_number 14
_symmetry_space_group_name_Hall '-P 2yn'
_symmetry_space_group_name_H-M 'P 1 21/n 1'
_atom_sites_solution_hydrogens geom
_atom_sites_solution_primary direct
_atom_sites_solution_secondary difmap
_audit_creation_date 12-Jan-12
_audit_creation_method 'PLATON <TABLE ACC> option'
_audit_update_record
;
   12-Jan-12  Updated by the Author E.H.
              Text writing by E.H.
              Checkcif    OK
   22-Feb-12  Updated by the Author E.H.
;
_cell_angle_alpha 90
_cell_angle_beta 103.4214(15)
_cell_angle_gamma 90
_cell_formula_units_Z 4
_cell_length_a 11.1241(4)
_cell_length_b 9.1560(3)
_cell_length_c 17.8862(6)
_cell_measurement_reflns_used 9134
_cell_measurement_temperature 123(1)
_cell_measurement_theta_max 25.38
_cell_measurement_theta_min 1.97
_cell_volume 1772.00(11)
_computing_cell_refinement 'SAINT (Bruker, 2008b)'
_computing_data_collection 'APEX II Control Software (Bruker, 2008a)'
_computing_data_reduction 'SAINT (Bruker, 2008b)'
_computing_molecular_graphics 'PLATON (Spek, 2010)'
_computing_publication_material 'PLATON (Spek, 2010)'
_computing_structure_refinement 'SHELXL97 (Sheldrick, 1998)'
_computing_structure_solution 'SIR92 (Altomare, 1994)'
_diffrn_ambient_temperature 123(1)
_diffrn_detector ' CCD plate '
_diffrn_detector_area_resol_mean 16
_diffrn_measured_fraction_theta_full 0.998
_diffrn_measured_fraction_theta_max 0.998
_diffrn_measurement_device ' \k-geometry diffractometer '
_diffrn_measurement_device_type ' Bruker APEX-II CCD '
_diffrn_measurement_method ' phi- and omega-rotation '
_diffrn_radiation_monochromator graphite
_diffrn_radiation_source 'rotating anode FR591'
_diffrn_radiation_type 'Mo K\a'
_diffrn_radiation_wavelength 0.71073
_diffrn_reflns_av_R_equivalents 0.0258
_diffrn_reflns_av_sigmaI/netI 0.0103
_diffrn_reflns_limit_h_max 13
_diffrn_reflns_limit_h_min -13
_diffrn_reflns_limit_k_max 11
_diffrn_reflns_limit_k_min -11
_diffrn_reflns_limit_l_max 21
_diffrn_reflns_limit_l_min -21
_diffrn_reflns_number 38646
_diffrn_reflns_theta_full 25.38
_diffrn_reflns_theta_max 25.38
_diffrn_reflns_theta_min 1.97
_diffrn_standards_decay_% 0
_exptl_absorpt_coefficient_mu 2.904
_exptl_absorpt_correction_T_max 0.7452
_exptl_absorpt_correction_T_min 0.4189
_exptl_absorpt_correction_type multi-scan
_exptl_absorpt_process_details 'SADABS, Bruker, 2008b'
_exptl_crystal_colour colorless
_exptl_crystal_density_diffrn 1.708
_exptl_crystal_density_meas ?
_exptl_crystal_density_method none
_exptl_crystal_description column
_exptl_crystal_F_000 912
_exptl_crystal_size_max 0.76
_exptl_crystal_size_mid 0.25
_exptl_crystal_size_min 0.25
_refine_diff_density_max 0.960
_refine_diff_density_min -0.562
_refine_diff_density_rms 0.062
_refine_ls_extinction_method none
_refine_ls_goodness_of_fit_ref 1.049
_refine_ls_hydrogen_treatment mixed
_refine_ls_matrix_type full
_refine_ls_number_parameters 205
_refine_ls_number_reflns 3245
_refine_ls_number_restraints 0
_refine_ls_restrained_S_all 1.049
_refine_ls_R_factor_all 0.0263
_refine_ls_R_factor_gt 0.0252
_refine_ls_shift/su_max 0.001
_refine_ls_shift/su_mean 0.000
_refine_ls_structure_factor_coef Fsqd
_refine_ls_weighting_details 'w=1/[\s^2^(Fo^2^)+(0.0333P)^2^+2.4528P] where P=(Fo^2^+2Fc^2^)/3'
_refine_ls_weighting_scheme sigma
_refine_ls_wR_factor_gt 0.0669
_refine_ls_wR_factor_ref 0.0679
_reflns_number_gt 3126
_reflns_number_total 3245
_reflns_threshold_expression I>2\s(I)
_cod_data_source_file ja3066682_si_002.cif
_cod_data_source_block Compound_syn-4a
_cod_depositor_comments
;
The following automatic conversions were performed:

'_exptl_crystal_density_meas' value 'none' was changed to '?' - the
value is perceived as not measured.

Automatic conversion script
Id: cif_fix_values 3008 2015-01-20 13:52:24Z robertas 
;
_cod_original_sg_symbol_H-M 'P 21/n'
_cod_database_code 4118510

loop_
_symmetry_equiv_pos_site_id
_symmetry_equiv_pos_as_xyz
1 x,y,z
2 1/2-x,1/2+y,1/2-z
3 -x,-y,-z
4 1/2+x,1/2-y,1/2+z

loop_
_atom_site_aniso_label
_atom_site_aniso_U_11
_atom_site_aniso_U_22
_atom_site_aniso_U_33
_atom_site_aniso_U_23
_atom_site_aniso_U_13
_atom_site_aniso_U_12
Br1 0.0432(2) 0.0291(2) 0.0166(1) 0.0037(1) 0.0038(1) 0.0069(1)
Cl1 0.0365(3) 0.0233(3) 0.0434(4) -0.0012(2) 0.0232(3) 0.0068(2)
Cl2 0.0456(4) 0.0600(5) 0.0179(3) 0.0024(3) -0.0040(3) -0.0089(3)
Cl3 0.0364(3) 0.0298(3) 0.0306(3) 0.0031(2) 0.0193(2) -0.0038(2)
S1 0.0138(2) 0.0122(2) 0.0155(2) -0.0007(2) 0.0029(2) 0.0008(2)
O1 0.0224(8) 0.0307(9) 0.0455(10) -0.0059(8) 0.0155(7) -0.0079(7)
O2 0.0204(7) 0.0152(7) 0.0207(7) -0.0011(6) 0.0096(6) 0.0020(6)
O3 0.0188(7) 0.0140(7) 0.0254(8) -0.0015(6) 0.0047(6) -0.0023(6)
O4 0.0185(7) 0.0163(7) 0.0206(7) 0.0009(6) 0.0001(6) 0.0040(6)
N1 0.0191(9) 0.0103(9) 0.0157(9) -0.0006(7) 0.0026(7) -0.0010(7)
C1 0.0192(10) 0.0147(9) 0.0147(10) 0.0018(8) 0.0029(8) -0.0001(8)
C2 0.0180(10) 0.0182(10) 0.0127(9) 0.0026(7) 0.0009(8) -0.0003(8)
C3 0.0196(10) 0.0146(10) 0.0206(10) 0.0015(8) 0.0005(8) -0.0010(8)
C4 0.0189(10) 0.0194(11) 0.0232(11) -0.0007(8) 0.0027(9) 0.0021(8)
C5 0.0166(10) 0.0248(11) 0.0227(11) 0.0019(9) 0.0037(8) -0.0018(9)
C6 0.0218(11) 0.0180(10) 0.0252(11) -0.0016(9) 0.0025(9) -0.0059(9)
C7 0.0212(10) 0.0175(10) 0.0182(10) -0.0017(8) 0.0027(8) 0.0001(8)
C8 0.0313(14) 0.0351(15) 0.0599(19) 0.0010(13) 0.0272(14) 0.0018(11)
C9 0.0273(11) 0.0192(11) 0.0160(10) 0.0011(8) 0.0051(9) 0.0003(9)
C10 0.0237(11) 0.0449(14) 0.0163(11) 0.0001(10) 0.0119(9) 0.0040(10)
C11 0.0250(11) 0.0240(12) 0.0171(11) 0.0011(8) 0.0070(9) 0.0012(9)
C12 0.0217(10) 0.0178(10) 0.0185(10) 0.0004(8) 0.0089(8) -0.0005(8)

loop_
_atom_site_label
_atom_site_type_symbol
_atom_site_thermal_displace_type
_atom_site_fract_x
_atom_site_fract_y
_atom_site_fract_z
_atom_site_occupancy
_atom_site_U_iso_or_equiv
_atom_site_calc_flag
_atom_site_refinement_flags
Br1 Br Uani 0.56014(2) 0.29648(3) -0.03160(1) 1.000 0.0302(1) . .
Cl1 Cl Uani 0.47695(6) 0.37697(6) 0.37996(4) 1.000 0.0321(2) . .
Cl2 Cl Uani 0.67201(7) 0.21124(8) 0.47921(4) 1.000 0.0430(2) . .
Cl3 Cl Uani 0.44095(6) 0.07069(7) 0.40674(3) 1.000 0.0304(2) . .
S1 S Uani 0.78710(4) 0.22491(5) 0.27180(3) 1.000 0.0139(1) . .
O1 O Uani 0.17046(15) 0.12615(19) 0.18404(11) 1.000 0.0316(5) . .
O2 O Uani 0.67753(13) 0.27333(15) 0.30995(8) 1.000 0.0180(4) . .
O3 O Uani 0.84306(13) 0.36195(16) 0.26197(9) 1.000 0.0195(4) . .
O4 O Uani 0.85645(13) 0.11221(16) 0.31745(8) 1.000 0.0192(4) . .
N1 N Uani 0.72760(16) 0.1553(2) 0.18943(10) 1.000 0.0153(5) . .
C1 C Uani 0.64235(19) 0.2408(2) 0.12799(11) 1.000 0.0164(6) . .
C2 C Uani 0.50959(19) 0.2179(2) 0.13354(12) 1.000 0.0167(6) . .
C3 C Uani 0.44551(19) 0.3294(2) 0.16030(12) 1.000 0.0190(6) . .
C4 C Uani 0.3313(2) 0.3043(2) 0.17700(13) 1.000 0.0209(6) . .
C5 C Uani 0.2797(2) 0.1655(3) 0.16639(13) 1.000 0.0215(6) . .
C6 C Uani 0.3398(2) 0.0545(2) 0.13614(13) 1.000 0.0222(6) . .
C7 C Uani 0.4540(2) 0.0804(2) 0.12023(12) 1.000 0.0193(6) . .
C8 C Uani 0.1188(3) 0.2233(3) 0.23023(19) 1.000 0.0394(9) . .
C9 C Uani 0.6727(2) 0.1933(2) 0.05221(12) 1.000 0.0208(6) . .
C10 C Uani 0.8075(2) 0.2287(3) 0.04810(13) 1.000 0.0271(7) . .
C11 C Uani 0.5512(2) 0.2054(2) 0.39594(13) 1.000 0.0217(7) . .
C12 C Uani 0.59799(19) 0.1588(2) 0.32631(12) 1.000 0.0186(6) . .
H1 H Uiso 0.709(2) 0.076(3) 0.1929(14) 1.000 0.017(7) . .
H9 H Uiso 0.65850 0.08580 0.04540 1.000 0.0250 calc R
H11 H Uiso 0.66280 0.34690 0.13620 1.000 0.0200 calc R
H31 H Uiso 0.48050 0.42450 0.16730 1.000 0.0230 calc R
H41 H Uiso 0.28900 0.38140 0.19550 1.000 0.0250 calc R
H61 H Uiso 0.30240 -0.03900 0.12640 1.000 0.0270 calc R
H71 H Uiso 0.49500 0.00400 0.10010 1.000 0.0230 calc R
H81 H Uiso 0.18140 0.24750 0.27690 1.000 0.0590 calc R
H82 H Uiso 0.04800 0.17660 0.24430 1.000 0.0590 calc R
H83 H Uiso 0.09160 0.31290 0.20120 1.000 0.0590 calc R
H101 H Uiso 0.82130 0.33430 0.05330 1.000 0.0410 calc R
H102 H Uiso 0.82120 0.19600 -0.00140 1.000 0.0410 calc R
H103 H Uiso 0.86510 0.17810 0.08980 1.000 0.0410 calc R
H121 H Uiso 0.64460 0.06600 0.33710 1.000 0.0220 calc R
H122 H Uiso 0.52760 0.14360 0.28160 1.000 0.0220 calc R

loop_
_atom_type_symbol
_atom_type_description
_atom_type_scat_dispersion_real
_atom_type_scat_dispersion_imag
_atom_type_scat_source
S S 0.1246 0.1234 'International Tables Vol C Tables 4.2.6.8 and 6.1.1.4'
O O 0.0106 0.0060 'International Tables Vol C Tables 4.2.6.8 and 6.1.1.4'
N N 0.0061 0.0033 'International Tables Vol C Tables 4.2.6.8 and 6.1.1.4'
Cl Cl 0.1484 0.1585 'International Tables Vol C Tables 4.2.6.8 and 6.1.1.4'
Br Br -0.2901 2.4595 'International Tables Vol C Tables 4.2.6.8 and 6.1.1.4'
H H 0.0000 0.0000 'International Tables Vol C Tables 4.2.6.8 and 6.1.1.4'
C C 0.0033 0.0016 'International Tables Vol C Tables 4.2.6.8 and 6.1.1.4'

loop_
_geom_angle_atom_site_label_1
_geom_angle_atom_site_label_2
_geom_angle_atom_site_label_3
_geom_angle
_geom_angle_publ_flag
O2 S1 O3 101.94(8) yes
O2 S1 O4 108.80(8) yes
O2 S1 N1 108.14(9) yes
O3 S1 O4 120.82(9) yes
O3 S1 N1 109.58(10) yes
O4 S1 N1 106.98(9) yes
C5 O1 C8 117.9(2) yes
S1 O2 C12 116.77(12) yes
S1 N1 C1 121.61(14) yes
S1 N1 H1 111.5(18) no
C1 N1 H1 114.9(18) no
N1 C1 C2 109.90(16) yes
C2 C1 C9 115.84(17) no
N1 C1 C9 105.60(16) yes
C1 C2 C7 120.79(18) no
C1 C2 C3 120.33(17) no
C3 C2 C7 118.5(2) no
C2 C3 C4 121.27(18) no
C3 C4 C5 119.42(19) no
C4 C5 C6 120.0(2) no
O1 C5 C6 115.4(2) yes
O1 C5 C4 124.6(2) yes
C5 C6 C7 120.04(19) no
C2 C7 C6 120.63(19) no
C1 C9 C10 113.31(17) no
Br1 C9 C1 107.87(14) yes
Br1 C9 C10 108.42(14) yes
Cl1 C11 C12 110.71(14) yes
Cl2 C11 Cl3 109.81(12) yes
Cl2 C11 C12 111.28(16) yes
Cl3 C11 C12 105.67(13) yes
Cl1 C11 Cl2 110.26(11) yes
Cl1 C11 Cl3 108.99(12) yes
O2 C12 C11 107.75(15) yes
N1 C1 H11 108.00 no
C2 C1 H11 108.00 no
C9 C1 H11 108.00 no
C2 C3 H31 119.00 no
C4 C3 H31 119.00 no
C3 C4 H41 120.00 no
C5 C4 H41 120.00 no
C5 C6 H61 120.00 no
C7 C6 H61 120.00 no
C2 C7 H71 120.00 no
C6 C7 H71 120.00 no
O1 C8 H81 109.00 no
O1 C8 H82 109.00 no
O1 C8 H83 109.00 no
H81 C8 H82 110.00 no
H81 C8 H83 109.00 no
H82 C8 H83 109.00 no
Br1 C9 H9 109.00 no
C1 C9 H9 109.00 no
C10 C9 H9 109.00 no
C9 C10 H101 109.00 no
C9 C10 H102 109.00 no
C9 C10 H103 109.00 no
H101 C10 H102 109.00 no
H101 C10 H103 110.00 no
H102 C10 H103 109.00 no
O2 C12 H121 110.00 no
O2 C12 H122 110.00 no
C11 C12 H121 110.00 no
C11 C12 H122 110.00 no
H121 C12 H122 108.00 no

loop_
_geom_bond_atom_site_label_1
_geom_bond_atom_site_label_2
_geom_bond_distance
_geom_bond_publ_flag
Br1 C9 1.959(2) yes
Cl1 C11 1.767(2) yes
Cl2 C11 1.760(2) yes
Cl3 C11 1.781(2) yes
S1 O2 1.5918(15) yes
S1 O3 1.4296(15) yes
S1 O4 1.4263(15) yes
S1 N1 1.6007(18) yes
O1 C5 1.373(3) yes
O1 C8 1.423(4) yes
O2 C12 1.445(2) yes
N1 C1 1.495(3) yes
N1 H1 0.76(3) no
C1 C9 1.534(3) no
C1 C2 1.518(3) no
C2 C3 1.392(3) no
C2 C7 1.399(3) no
C3 C4 1.390(3) no
C4 C5 1.389(3) no
C5 C6 1.393(3) no
C6 C7 1.385(3) no
C9 C10 1.553(3) no
C11 C12 1.518(3) no
C1 H11 1.0000 no
C3 H31 0.9500 no
C4 H41 0.9500 no
C6 H61 0.9500 no
C7 H71 0.9500 no
C8 H81 0.9800 no
C8 H82 0.9800 no
C8 H83 0.9800 no
C9 H9 1.0000 no
C10 H101 0.9800 no
C10 H102 0.9800 no
C10 H103 0.9800 no
C12 H121 0.9900 no
C12 H122 0.9900 no
